data_9002032
loop_
_publ_author_name
'Yang, H.'
'Finger, L. W.'
'Conrad, P. G.'
'Prewitt, C. T.'
'Hazen, R. M.'

_publ_section_title
;A new pyroxene structure at high pressure: Single-crystal X-ray and Raman
 study of the Pbcn - P2_1cn phase transition in protopyroxene Sample at P =
 2.03 GPa, (Mg1.54Li.23Sc.23)Si2O6
;
_journal_name_full 'American Mineralogist'
_journal_page_first 245
_journal_page_last 256
_journal_volume 84
_journal_year 1999
_chemical_formula_sum 'Li0.23 Mg1.54 O6 Sc0.23 Si2'
_chemical_name_mineral Protopyroxene
_space_group_IT_number 60
_symmetry_space_group_name_Hall '-P 2n 2ab'
_symmetry_space_group_name_H-M 'P b c n'
_cell_angle_alpha 90
_cell_angle_beta 90
_cell_angle_gamma 90
_cell_length_a 9.2178
_cell_length_b 8.7039
_cell_length_c 5.3119
_cell_formula_units_Z 4
_cell_volume 426.178
_database_code_amcsd 0002094
_diffrn_ambient_pressure 2.03e+06
_exptl_crystal_density_diffrn 3.141
_cod_original_formula_sum '(Mg1.54 Sc.23) Li.23 Si2 O6'
_cod_database_code 9002032

loop_
_space_group_symop_operation_xyz
x,y,z
x,-y,1/2+z
-x,y,1/2-z
1/2-x,1/2+y,z
1/2+x,1/2-y,-z
1/2+x,1/2+y,1/2-z
1/2-x,1/2-y,1/2+z
-x,-y,-z

loop_
_atom_site_label
_atom_site_fract_x
_atom_site_fract_y
_atom_site_fract_z
_atom_site_occupancy
_atom_site_U_iso_or_equiv
Mg1 0.00000 0.09760 0.75000 0.77000 0.00760
Sc1 0.00000 0.09760 0.75000 0.23000 0.00760
Mg2 0.00000 0.26560 0.25000 0.77000 0.00937
Li2 0.00000 0.26560 0.25000 0.23000 0.00937
SiA 0.29300 0.09080 0.07430 1.00000 0.00621
O1A 0.11870 0.09210 0.08000 1.00000 0.00773
O2A 0.37400 0.25090 0.07280 1.00000 0.00988
O3A 0.35090 0.98110 0.30510 1.00000 0.00811

loop_
_cod_related_entry_id
_cod_related_entry_database
_cod_related_entry_code
1 AMCSD 0002094
